data_1514426
loop_
_publ_author_name
'Hansmann, Max M.'
'Rominger, Frank'
'Hashmi, A. Stephen K.'

_publ_section_title
;
 Gold--allenylidenes -- an experimental and theoretical study
;
_journal_issue 4
_journal_name_full 'Chemical Science'
_journal_page_first 1552
_journal_paper_doi 10.1039/c3sc22227f
_journal_volume 4
_journal_year 2013
_chemical_formula_sum 'C35 H46 Au Cl2 N3 O'
_chemical_formula_weight 792.61
_chemical_name_common '4 in manuscript'
_chemical_name_systematic
;
?
;
_space_group_IT_number 14
_symmetry_cell_setting monoclinic
_symmetry_space_group_name_Hall '-P 2yn'
_symmetry_space_group_name_H-M 'P 1 21/n 1'
_atom_sites_solution_hydrogens geom
_atom_sites_solution_primary direct
_atom_sites_solution_secondary difmap
_audit_creation_method SHELXL-97
_cell_angle_alpha 90.00
_cell_angle_beta 96.224(2)
_cell_angle_gamma 90.00
_cell_formula_units_Z 4
_cell_length_a 10.2357(3)
_cell_length_b 12.3159(3)
_cell_length_c 28.5345(7)
_cell_measurement_reflns_used 9900
_cell_measurement_temperature 203(2)
_cell_measurement_theta_max 27.37
_cell_measurement_theta_min 2.19
_cell_volume 3575.91(16)
_computing_cell_refinement 'Bruker SAINT'
_computing_data_collection 'Bruker APEX2'
_computing_data_reduction 'Bruker SAINT'
_computing_molecular_graphics 'Bruker SHELXTL'
_computing_publication_material 'Bruker SHELXTL'
_computing_structure_refinement 'SHELXL-97 (Sheldrick, 2008)'
_computing_structure_solution 'SHELXS-97 (Sheldrick, 2008)'
_diffrn_ambient_temperature 203(2)
_diffrn_measured_fraction_theta_full 0.995
_diffrn_measured_fraction_theta_max 0.995
_diffrn_measurement_device_type 'Bruker APEX'
_diffrn_measurement_method '\f and \w scans'
_diffrn_radiation_monochromator graphite
_diffrn_radiation_source 'fine-focus sealed tube'
_diffrn_radiation_type MoK\a
_diffrn_radiation_wavelength 0.71073
_diffrn_reflns_av_R_equivalents 0.0631
_diffrn_reflns_av_sigmaI/netI 0.0480
_diffrn_reflns_limit_h_max 13
_diffrn_reflns_limit_h_min -13
_diffrn_reflns_limit_k_max 16
_diffrn_reflns_limit_k_min -15
_diffrn_reflns_limit_l_max 37
_diffrn_reflns_limit_l_min -36
_diffrn_reflns_number 41179
_diffrn_reflns_theta_full 27.56
_diffrn_reflns_theta_max 27.56
_diffrn_reflns_theta_min 1.44
_exptl_absorpt_coefficient_mu 4.293
_exptl_absorpt_correction_T_max 0.7827
_exptl_absorpt_correction_T_min 0.2137
_exptl_absorpt_correction_type multi-scan
_exptl_absorpt_process_details
;
Sheldrick, G. M. (2008). <i>SADABS</i>. University of G\"ottingen, Germany.
;
_exptl_crystal_colour colourless
_exptl_crystal_density_diffrn 1.472
_exptl_crystal_density_method 'not measured'
_exptl_crystal_description plate
_exptl_crystal_F_000 1592
_exptl_crystal_size_max 0.52
_exptl_crystal_size_mid 0.48
_exptl_crystal_size_min 0.06
_refine_diff_density_max 1.102
_refine_diff_density_min -1.556
_refine_diff_density_rms 0.109
_refine_ls_extinction_method none
_refine_ls_goodness_of_fit_ref 1.034
_refine_ls_hydrogen_treatment constr
_refine_ls_matrix_type full
_refine_ls_number_parameters 379
_refine_ls_number_reflns 8216
_refine_ls_number_restraints 0
_refine_ls_restrained_S_all 1.034
_refine_ls_R_factor_all 0.0451
_refine_ls_R_factor_gt 0.0343
_refine_ls_shift/su_max 0.002
_refine_ls_shift/su_mean 0.000
_refine_ls_structure_factor_coef Fsqd
_refine_ls_weighting_details 'calc w=1/[\s^2^(Fo^2^)+(0.0220P)^2^+7.0703P] where P=(Fo^2^+2Fc^2^)/3'
_refine_ls_weighting_scheme calc
_refine_ls_wR_factor_gt 0.0755
_refine_ls_wR_factor_ref 0.0797
_reflns_number_gt 6846
_reflns_number_total 8216
_reflns_threshold_expression >2sigma(I)
_cod_data_source_file c3sc22227f.txt
_cod_data_source_block mah12
_cod_depositor_comments
;
The following automatic conversions were performed:

'_symmetry_cell_setting' value 'Monoclinic' changed to 'monoclinic'
according to
/usr/data/users/saulius/automatic-downloads/retrospective/RSC/lib/dictionaries/cif_core.dic
dictionary named 'cif_core.dic' version 2.4.2 from 2011-04-26.

Automatic conversion script
Id: cif_fix_values 2281 2013-09-26 08:29:07Z andrius 
;
_cod_original_sg_symbol_H-M P2(1)/n
_cod_database_code 1514426

loop_
_symmetry_equiv_pos_as_xyz
'x, y, z'
'-x+1/2, y+1/2, -z+1/2'
'-x, -y, -z'
'x-1/2, -y-1/2, z-1/2'

loop_
_atom_site_label
_atom_site_type_symbol
_atom_site_fract_x
_atom_site_fract_y
_atom_site_fract_z
_atom_site_U_iso_or_equiv
_atom_site_adp_type
_atom_site_occupancy
_atom_site_symmetry_multiplicity
_atom_site_calc_flag
_atom_site_refinement_flags
Au1 Au 0.539596(16) 0.109080(11) 0.854492(5) 0.02556(6) Uani 1 1 d .
C1 C 0.5397(4) -0.0475(3) 0.83405(12) 0.0220(8) Uani 1 1 d .
N2 N 0.5504(3) -0.0884(2) 0.79090(10) 0.0236(7) Uani 1 1 d .
C3 C 0.5417(4) -0.2010(3) 0.79132(14) 0.0308(9) Uani 1 1 d .
H3 H 0.5467 -0.2481 0.7652 0.037 Uiso 1 1 calc R
C4 C 0.5250(4) -0.2305(3) 0.83551(14) 0.0319(9) Uani 1 1 d .
H4 H 0.5154 -0.3024 0.8468 0.038 Uiso 1 1 calc R
N5 N 0.5245(3) -0.1356(2) 0.86151(10) 0.0233(7) Uani 1 1 d .
C11 C 0.5740(4) -0.0262(3) 0.74959(13) 0.0255(8) Uani 1 1 d .
C12 C 0.7014(4) -0.0232(3) 0.73703(13) 0.0292(9) Uani 1 1 d .
C13 C 0.7214(5) 0.0307(4) 0.69562(15) 0.0425(11) Uani 1 1 d .
H13 H 0.8066 0.0323 0.6853 0.051 Uiso 1 1 calc R
C14 C 0.6185(6) 0.0817(4) 0.66941(17) 0.0545(14) Uani 1 1 d .
H14 H 0.6335 0.1195 0.6415 0.065 Uiso 1 1 calc R
C15 C 0.4949(5) 0.0784(4) 0.68319(17) 0.0469(12) Uani 1 1 d .
H15 H 0.4253 0.1141 0.6645 0.056 Uiso 1 1 calc R
C16 C 0.4680(4) 0.0244(3) 0.72385(14) 0.0334(9) Uani 1 1 d .
C17 C 0.8161(5) -0.0771(4) 0.76620(16) 0.0382(10) Uani 1 1 d .
H17 H 0.7839 -0.1057 0.7957 0.046 Uiso 1 1 calc R
C19 C 0.3285(5) 0.0195(4) 0.73742(18) 0.0452(12) Uani 1 1 d .
H19 H 0.3306 -0.0243 0.7670 0.054 Uiso 1 1 calc R
C21 C 0.5052(4) -0.1321(3) 0.91084(13) 0.0242(8) Uani 1 1 d .
C22 C 0.3790(4) -0.1136(3) 0.92335(14) 0.0283(8) Uani 1 1 d .
C23 C 0.3627(5) -0.1190(3) 0.97126(14) 0.0325(9) Uani 1 1 d .
H23 H 0.2776 -0.1093 0.9810 0.039 Uiso 1 1 calc R
C24 C 0.4676(5) -0.1381(3) 1.00466(14) 0.0331(10) Uani 1 1 d .
H24 H 0.4544 -0.1414 1.0371 0.040 Uiso 1 1 calc R
C25 C 0.5919(5) -0.1526(3) 0.99116(14) 0.0319(9) Uani 1 1 d .
H25 H 0.6637 -0.1648 1.0146 0.038 Uiso 1 1 calc R
C26 C 0.6144(4) -0.1496(3) 0.94370(13) 0.0271(8) Uani 1 1 d .
C27 C 0.2619(5) -0.0893(4) 0.88706(16) 0.0375(10) Uani 1 1 d .
H27 H 0.2932 -0.0900 0.8551 0.045 Uiso 1 1 calc R
C29 C 0.7526(4) -0.1622(4) 0.92931(15) 0.0367(10) Uani 1 1 d .
H29 H 0.7451 -0.1680 0.8942 0.044 Uiso 1 1 calc R
C31 C 0.5295(4) 0.2634(3) 0.87518(14) 0.0322(9) Uani 1 1 d .
C32 C 0.5198(4) 0.3550(3) 0.88778(15) 0.0328(9) Uani 1 1 d .
C33 C 0.5071(4) 0.4671(3) 0.90195(14) 0.0322(9) Uani 1 1 d .
O33 O 0.5813(4) 0.5385(2) 0.89094(13) 0.0558(10) Uani 1 1 d .
N34 N 0.4100(4) 0.4875(3) 0.92850(12) 0.0337(8) Uani 1 1 d .
C35 C 0.3876(6) 0.5967(4) 0.9459(2) 0.0555(15) Uani 1 1 d .
H35A H 0.3642 0.6477 0.9196 0.067 Uiso 1 1 calc R
H35B H 0.4665 0.6242 0.9655 0.067 Uiso 1 1 calc R
C36 C 0.2750(7) 0.5818(5) 0.9750(2) 0.0730(19) Uani 1 1 d .
H36A H 0.3075 0.5680 1.0084 0.088 Uiso 1 1 calc R
H36B H 0.2181 0.6470 0.9732 0.088 Uiso 1 1 calc R
C37 C 0.2031(7) 0.4876(5) 0.9542(3) 0.078(2) Uani 1 1 d .
H37A H 0.1429 0.5090 0.9262 0.094 Uiso 1 1 calc R
H37B H 0.1514 0.4525 0.9774 0.094 Uiso 1 1 calc R
C38 C 0.3097(5) 0.4121(4) 0.9405(2) 0.0481(13) Uani 1 1 d .
H38A H 0.3432 0.3646 0.9671 0.058 Uiso 1 1 calc R
H38B H 0.2772 0.3665 0.9131 0.058 Uiso 1 1 calc R
C171 C 0.8701(6) -0.1727(5) 0.7400(2) 0.0684(17) Uani 1 1 d .
H17A H 0.9441 -0.2054 0.7598 0.103 Uiso 1 1 calc R
H17B H 0.9001 -0.1469 0.7105 0.103 Uiso 1 1 calc R
H17C H 0.8008 -0.2270 0.7330 0.103 Uiso 1 1 calc R
C172 C 0.9231(7) 0.0056(6) 0.7802(3) 0.092(2) Uani 1 1 d .
H17D H 0.9968 -0.0301 0.7989 0.138 Uiso 1 1 calc R
H17E H 0.8880 0.0632 0.7989 0.138 Uiso 1 1 calc R
H17F H 0.9536 0.0371 0.7518 0.138 Uiso 1 1 calc R
C191 C 0.2364(6) -0.0372(7) 0.6999(3) 0.090(2) Uani 1 1 d .
H19A H 0.1476 -0.0390 0.7097 0.135 Uiso 1 1 calc R
H19B H 0.2671 -0.1115 0.6957 0.135 Uiso 1 1 calc R
H19C H 0.2349 0.0024 0.6701 0.135 Uiso 1 1 calc R
C192 C 0.2784(6) 0.1326(5) 0.7480(3) 0.077(2) Uani 1 1 d .
H19D H 0.1885 0.1273 0.7567 0.115 Uiso 1 1 calc R
H19E H 0.2790 0.1786 0.7200 0.115 Uiso 1 1 calc R
H19F H 0.3354 0.1647 0.7742 0.115 Uiso 1 1 calc R
C271 C 0.1552(5) -0.1762(5) 0.8882(2) 0.0625(16) Uani 1 1 d .
H27A H 0.0811 -0.1588 0.8647 0.094 Uiso 1 1 calc R
H27B H 0.1248 -0.1781 0.9196 0.094 Uiso 1 1 calc R
H27C H 0.1913 -0.2472 0.8810 0.094 Uiso 1 1 calc R
C272 C 0.2059(5) 0.0230(4) 0.89538(19) 0.0535(14) Uani 1 1 d .
H27D H 0.1307 0.0370 0.8719 0.080 Uiso 1 1 calc R
H27E H 0.2737 0.0781 0.8926 0.080 Uiso 1 1 calc R
H27F H 0.1772 0.0260 0.9270 0.080 Uiso 1 1 calc R
C291 C 0.8198(5) -0.2643(4) 0.94957(18) 0.0484(12) Uani 1 1 d .
H29A H 0.9083 -0.2690 0.9396 0.073 Uiso 1 1 calc R
H29B H 0.7686 -0.3281 0.9381 0.073 Uiso 1 1 calc R
H29C H 0.8259 -0.2618 0.9841 0.073 Uiso 1 1 calc R
C292 C 0.8337(6) -0.0609(5) 0.9436(3) 0.074(2) Uani 1 1 d .
H29D H 0.9226 -0.0695 0.9343 0.112 Uiso 1 1 calc R
H29E H 0.8386 -0.0510 0.9778 0.112 Uiso 1 1 calc R
H29F H 0.7920 0.0028 0.9277 0.112 Uiso 1 1 calc R
C41 C 0.8721(7) 0.2927(8) 0.8858(3) 0.102(3) Uani 1 1 d .
H41A H 0.7945 0.2516 0.8717 0.123 Uiso 1 1 calc R
H41B H 0.8471 0.3702 0.8870 0.123 Uiso 1 1 calc R
Cl1 Cl 0.9171(3) 0.2461(2) 0.94300(7) 0.1174(8) Uani 1 1 d .
Cl2 Cl 0.9968(2) 0.27869(18) 0.85081(6) 0.0916(6) Uani 1 1 d .

loop_
_atom_site_aniso_label
_atom_site_aniso_U_11
_atom_site_aniso_U_22
_atom_site_aniso_U_33
_atom_site_aniso_U_23
_atom_site_aniso_U_13
_atom_site_aniso_U_12
Au1 0.03843(10) 0.01514(8) 0.02411(8) -0.00115(6) 0.00791(6) 0.00039(7)
C1 0.026(2) 0.0209(18) 0.0206(17) 0.0000(15) 0.0077(14) -0.0011(15)
N2 0.0359(19) 0.0156(15) 0.0197(15) -0.0028(12) 0.0053(13) -0.0007(13)
C3 0.050(3) 0.0169(19) 0.027(2) -0.0033(16) 0.0107(18) -0.0008(18)
C4 0.055(3) 0.0168(19) 0.0252(19) -0.0058(16) 0.0107(18) -0.0027(18)
N5 0.038(2) 0.0120(14) 0.0217(15) -0.0012(11) 0.0096(14) 0.0003(13)
C11 0.037(2) 0.0197(18) 0.0200(17) 0.0012(15) 0.0055(16) -0.0012(17)
C12 0.037(2) 0.029(2) 0.0230(19) 0.0000(16) 0.0073(16) -0.0021(18)
C13 0.049(3) 0.046(3) 0.034(2) 0.005(2) 0.015(2) -0.009(2)
C14 0.085(4) 0.048(3) 0.031(2) 0.018(2) 0.012(3) -0.009(3)
C15 0.057(3) 0.044(3) 0.038(3) 0.016(2) -0.003(2) 0.006(2)
C16 0.037(2) 0.032(2) 0.031(2) 0.0035(18) 0.0007(18) 0.0024(19)
C17 0.036(3) 0.042(3) 0.037(2) 0.000(2) 0.0067(19) 0.004(2)
C19 0.035(3) 0.047(3) 0.052(3) 0.000(2) -0.001(2) 0.005(2)
C21 0.041(2) 0.0129(17) 0.0199(17) -0.0023(14) 0.0096(16) -0.0038(15)
C22 0.038(2) 0.0196(18) 0.029(2) -0.0019(16) 0.0082(17) 0.0001(17)
C23 0.042(3) 0.026(2) 0.032(2) -0.0033(17) 0.0175(19) -0.0008(19)
C24 0.051(3) 0.027(2) 0.0231(19) 0.0000(16) 0.0125(19) -0.0034(19)
C25 0.050(3) 0.023(2) 0.0228(19) 0.0022(16) 0.0017(18) -0.0007(19)
C26 0.034(2) 0.0195(18) 0.029(2) -0.0001(16) 0.0072(17) -0.0009(16)
C27 0.039(3) 0.039(3) 0.036(2) -0.0043(19) 0.0056(19) 0.000(2)
C29 0.040(3) 0.037(2) 0.034(2) -0.0004(19) 0.0060(19) 0.005(2)
C31 0.046(3) 0.029(2) 0.0232(19) -0.0033(17) 0.0096(18) 0.0035(19)
C32 0.043(3) 0.021(2) 0.035(2) -0.0010(17) 0.0083(19) 0.0000(18)
C33 0.045(3) 0.0180(19) 0.035(2) -0.0014(17) 0.0073(19) -0.0004(18)
O33 0.074(3) 0.0215(16) 0.079(3) -0.0067(16) 0.041(2) -0.0123(16)
N34 0.047(2) 0.0159(16) 0.040(2) -0.0046(14) 0.0149(17) -0.0024(15)
C35 0.072(4) 0.024(2) 0.074(4) -0.015(2) 0.028(3) -0.001(2)
C36 0.097(5) 0.051(4) 0.078(4) -0.010(3) 0.045(4) 0.008(3)
C37 0.072(4) 0.061(4) 0.109(5) 0.008(4) 0.047(4) 0.006(3)
C38 0.054(3) 0.028(2) 0.066(3) 0.005(2) 0.022(3) 0.000(2)
C171 0.078(4) 0.064(4) 0.066(4) 0.002(3) 0.019(3) 0.032(3)
C172 0.062(4) 0.089(5) 0.114(6) -0.004(5) -0.033(4) -0.008(4)
C191 0.051(4) 0.121(7) 0.097(5) -0.039(5) 0.001(4) -0.017(4)
C192 0.056(4) 0.079(5) 0.097(5) -0.007(4) 0.013(4) 0.023(3)
C271 0.050(3) 0.048(3) 0.085(4) -0.009(3) -0.014(3) -0.005(3)
C272 0.054(3) 0.039(3) 0.064(3) -0.002(2) -0.010(3) 0.006(2)
C291 0.044(3) 0.045(3) 0.057(3) 0.001(2) 0.008(2) 0.008(2)
C292 0.056(4) 0.038(3) 0.134(6) -0.008(4) 0.035(4) -0.007(3)
C41 0.055(4) 0.148(8) 0.103(6) 0.036(6) 0.006(4) 0.008(5)
Cl1 0.140(2) 0.143(2) 0.0713(12) 0.0061(13) 0.0207(12) -0.0013(17)
Cl2 0.1010(14) 0.0971(15) 0.0778(12) 0.0155(10) 0.0152(10) 0.0034(12)

loop_
_atom_type_symbol
_atom_type_description
_atom_type_scat_dispersion_real
_atom_type_scat_dispersion_imag
_atom_type_scat_source
C C 0.0033 0.0016 'International Tables Vol C Tables 4.2.6.8 and 6.1.1.4'
H H 0.0000 0.0000 'International Tables Vol C Tables 4.2.6.8 and 6.1.1.4'
N N 0.0061 0.0033 'International Tables Vol C Tables 4.2.6.8 and 6.1.1.4'
O O 0.0106 0.0060 'International Tables Vol C Tables 4.2.6.8 and 6.1.1.4'
Cl Cl 0.1484 0.1585 'International Tables Vol C Tables 4.2.6.8 and 6.1.1.4'
Au Au -2.0133 8.8022 'International Tables Vol C Tables 4.2.6.8 and 6.1.1.4'

loop_
_geom_angle_atom_site_label_1
_geom_angle_atom_site_label_2
_geom_angle_atom_site_label_3
_geom_angle
C31 Au1 C1 176.99(16)
N2 C1 N5 104.7(3)
N2 C1 Au1 128.8(3)
N5 C1 Au1 126.5(3)
C1 N2 C3 110.8(3)
C1 N2 C11 125.7(3)
C3 N2 C11 123.5(3)
C4 C3 N2 107.1(3)
C4 C3 H3 126.5
N2 C3 H3 126.5
C3 C4 N5 106.4(3)
C3 C4 H4 126.8
N5 C4 H4 126.8
C1 N5 C4 111.0(3)
C1 N5 C21 125.1(3)
C4 N5 C21 123.8(3)
C16 C11 C12 123.5(4)
C16 C11 N2 118.6(4)
C12 C11 N2 117.9(3)
C13 C12 C11 117.4(4)
C13 C12 C17 120.0(4)
C11 C12 C17 122.6(4)
C14 C13 C12 120.4(5)
C14 C13 H13 119.8
C12 C13 H13 119.8
C15 C14 C13 120.6(4)
C15 C14 H14 119.7
C13 C14 H14 119.7
C14 C15 C16 121.9(5)
C14 C15 H15 119.1
C16 C15 H15 119.1
C11 C16 C15 116.2(4)
C11 C16 C19 123.3(4)
C15 C16 C19 120.5(4)
C172 C17 C12 110.1(4)
C172 C17 C171 110.9(5)
C12 C17 C171 111.6(4)
C172 C17 H17 108.0
C12 C17 H17 108.0
C171 C17 H17 108.0
C191 C19 C16 111.5(4)
C191 C19 C192 111.3(5)
C16 C19 C192 111.1(4)
C191 C19 H19 107.6
C16 C19 H19 107.6
C192 C19 H19 107.6
C22 C21 C26 123.4(3)
C22 C21 N5 118.9(4)
C26 C21 N5 117.8(3)
C21 C22 C23 117.0(4)
C21 C22 C27 122.6(4)
C23 C22 C27 120.4(4)
C24 C23 C22 121.3(4)
C24 C23 H23 119.4
C22 C23 H23 119.4
C23 C24 C25 120.2(4)
C23 C24 H24 119.9
C25 C24 H24 119.9
C24 C25 C26 121.4(4)
C24 C25 H25 119.3
C26 C25 H25 119.3
C21 C26 C25 116.8(4)
C21 C26 C29 122.3(3)
C25 C26 C29 120.9(4)
C272 C27 C22 110.7(4)
C272 C27 C271 110.4(4)
C22 C27 C271 111.0(4)
C272 C27 H27 108.2
C22 C27 H27 108.2
C271 C27 H27 108.2
C291 C29 C26 112.1(4)
C291 C29 C292 111.4(4)
C26 C29 C292 109.8(4)
C291 C29 H29 107.8
C26 C29 H29 107.8
C292 C29 H29 107.8
C32 C31 Au1 178.1(4)
C31 C32 C33 178.6(5)
O33 C33 N34 122.0(4)
O33 C33 C32 122.4(4)
N34 C33 C32 115.5(4)
C33 N34 C38 127.0(4)
C33 N34 C35 121.3(4)
C38 N34 C35 111.6(4)
N34 C35 C36 103.5(4)
N34 C35 H35A 111.1
C36 C35 H35A 111.1
N34 C35 H35B 111.1
C36 C35 H35B 111.1
H35A C35 H35B 109.0
C37 C36 C35 104.8(5)
C37 C36 H36A 110.8
C35 C36 H36A 110.8
C37 C36 H36B 110.8
C35 C36 H36B 110.8
H36A C36 H36B 108.9
C36 C37 C38 104.2(5)
C36 C37 H37A 110.9
C38 C37 H37A 110.9
C36 C37 H37B 110.9
C38 C37 H37B 110.9
H37A C37 H37B 108.9
N34 C38 C37 102.5(4)
N34 C38 H38A 111.3
C37 C38 H38A 111.3
N34 C38 H38B 111.3
C37 C38 H38B 111.3
H38A C38 H38B 109.2
C17 C171 H17A 109.5
C17 C171 H17B 109.5
H17A C171 H17B 109.5
C17 C171 H17C 109.5
H17A C171 H17C 109.5
H17B C171 H17C 109.5
C17 C172 H17D 109.5
C17 C172 H17E 109.5
H17D C172 H17E 109.5
C17 C172 H17F 109.5
H17D C172 H17F 109.5
H17E C172 H17F 109.5
C19 C191 H19A 109.5
C19 C191 H19B 109.5
H19A C191 H19B 109.5
C19 C191 H19C 109.5
H19A C191 H19C 109.5
H19B C191 H19C 109.5
C19 C192 H19D 109.5
C19 C192 H19E 109.5
H19D C192 H19E 109.5
C19 C192 H19F 109.5
H19D C192 H19F 109.5
H19E C192 H19F 109.5
C27 C271 H27A 109.5
C27 C271 H27B 109.5
H27A C271 H27B 109.5
C27 C271 H27C 109.5
H27A C271 H27C 109.5
H27B C271 H27C 109.5
C27 C272 H27D 109.5
C27 C272 H27E 109.5
H27D C272 H27E 109.5
C27 C272 H27F 109.5
H27D C272 H27F 109.5
H27E C272 H27F 109.5
C29 C291 H29A 109.5
C29 C291 H29B 109.5
H29A C291 H29B 109.5
C29 C291 H29C 109.5
H29A C291 H29C 109.5
H29B C291 H29C 109.5
C29 C292 H29D 109.5
C29 C292 H29E 109.5
H29D C292 H29E 109.5
C29 C292 H29F 109.5
H29D C292 H29F 109.5
H29E C292 H29F 109.5
Cl2 C41 Cl1 112.0(4)
Cl2 C41 H41A 109.2
Cl1 C41 H41A 109.2
Cl2 C41 H41B 109.2
Cl1 C41 H41B 109.2
H41A C41 H41B 107.9

loop_
_geom_bond_atom_site_label_1
_geom_bond_atom_site_label_2
_geom_bond_distance
Au1 C31 1.996(4)
Au1 C1 2.014(4)
C1 N2 1.346(4)
C1 N5 1.358(5)
N2 C3 1.389(5)
N2 C11 1.448(5)
C3 C4 1.341(5)
C3 H3 0.9500
C4 N5 1.384(5)
C4 H4 0.9500
N5 C21 1.443(4)
C11 C16 1.390(6)
C11 C12 1.390(6)
C12 C13 1.389(6)
C12 C17 1.517(6)
C13 C14 1.376(7)
C13 H13 0.9500
C14 C15 1.365(8)
C14 H14 0.9500
C15 C16 1.391(6)
C15 H15 0.9500
C16 C19 1.520(6)
C17 C172 1.516(8)
C17 C171 1.530(7)
C17 H17 1.0000
C19 C191 1.518(7)
C19 C192 1.527(7)
C19 H19 1.0000
C21 C22 1.396(6)
C21 C26 1.396(6)
C22 C23 1.397(5)
C22 C27 1.526(6)
C23 C24 1.376(6)
C23 H23 0.9500
C24 C25 1.380(6)
C24 H24 0.9500
C25 C26 1.399(5)
C25 H25 0.9500
C26 C29 1.523(6)
C27 C272 1.525(6)
C27 C271 1.533(7)
C27 H27 1.0000
C29 C291 1.518(6)
C29 C292 1.529(7)
C29 H29 1.0000
C31 C32 1.191(6)
C32 C33 1.449(5)
C33 O33 1.225(5)
C33 N34 1.337(5)
N34 C38 1.452(6)
N34 C35 1.460(5)
C35 C36 1.502(8)
C35 H35A 0.9900
C35 H35B 0.9900
C36 C37 1.464(9)
C36 H36A 0.9900
C36 H36B 0.9900
C37 C38 1.517(7)
C37 H37A 0.9900
C37 H37B 0.9900
C38 H38A 0.9900
C38 H38B 0.9900
C171 H17A 0.9800
C171 H17B 0.9800
C171 H17C 0.9800
C172 H17D 0.9800
C172 H17E 0.9800
C172 H17F 0.9800
C191 H19A 0.9800
C191 H19B 0.9800
C191 H19C 0.9800
C192 H19D 0.9800
C192 H19E 0.9800
C192 H19F 0.9800
C271 H27A 0.9800
C271 H27B 0.9800
C271 H27C 0.9800
C272 H27D 0.9800
C272 H27E 0.9800
C272 H27F 0.9800
C291 H29A 0.9800
C291 H29B 0.9800
C291 H29C 0.9800
C292 H29D 0.9800
C292 H29E 0.9800
C292 H29F 0.9800
C41 Cl2 1.712(7)
C41 Cl1 1.745(7)
C41 H41A 0.9900
C41 H41B 0.9900

loop_
_geom_torsion_atom_site_label_1
_geom_torsion_atom_site_label_2
_geom_torsion_atom_site_label_3
_geom_torsion_atom_site_label_4
_geom_torsion
C31 Au1 C1 N2 110(3)
C31 Au1 C1 N5 -68(3)
N5 C1 N2 C3 0.1(4)
Au1 C1 N2 C3 -178.0(3)
N5 C1 N2 C11 -177.2(4)
Au1 C1 N2 C11 4.7(6)
C1 N2 C3 C4 0.1(5)
C11 N2 C3 C4 177.5(4)
N2 C3 C4 N5 -0.4(5)
N2 C1 N5 C4 -0.4(4)
Au1 C1 N5 C4 177.9(3)
N2 C1 N5 C21 -178.1(3)
Au1 C1 N5 C21 0.1(6)
C3 C4 N5 C1 0.5(5)
C3 C4 N5 C21 178.2(4)
C1 N2 C11 C16 -81.9(5)
C3 N2 C11 C16 101.1(5)
C1 N2 C11 C12 100.0(5)
C3 N2 C11 C12 -76.9(5)
C16 C11 C12 C13 -2.1(6)
N2 C11 C12 C13 175.8(4)
C16 C11 C12 C17 178.8(4)
N2 C11 C12 C17 -3.3(6)
C11 C12 C13 C14 2.2(7)
C17 C12 C13 C14 -178.7(4)
C12 C13 C14 C15 -1.2(8)
C13 C14 C15 C16 0.2(8)
C12 C11 C16 C15 1.1(6)
N2 C11 C16 C15 -176.8(4)
C12 C11 C16 C19 179.2(4)
N2 C11 C16 C19 1.3(6)
C14 C15 C16 C11 -0.1(7)
C14 C15 C16 C19 -178.2(5)
C13 C12 C17 C172 57.5(6)
C11 C12 C17 C172 -123.4(5)
C13 C12 C17 C171 -66.1(6)
C11 C12 C17 C171 113.0(5)
C11 C16 C19 C191 -117.2(6)
C15 C16 C19 C191 60.8(7)
C11 C16 C19 C192 118.0(5)
C15 C16 C19 C192 -64.0(6)
C1 N5 C21 C22 82.4(5)
C4 N5 C21 C22 -95.0(5)
C1 N5 C21 C26 -98.7(4)
C4 N5 C21 C26 83.8(5)
C26 C21 C22 C23 -3.5(6)
N5 C21 C22 C23 175.3(3)
C26 C21 C22 C27 177.0(4)
N5 C21 C22 C27 -4.1(5)
C21 C22 C23 C24 2.2(6)
C27 C22 C23 C24 -178.4(4)
C22 C23 C24 C25 -0.1(6)
C23 C24 C25 C26 -0.8(6)
C22 C21 C26 C25 2.7(6)
N5 C21 C26 C25 -176.2(3)
C22 C21 C26 C29 -175.8(4)
N5 C21 C26 C29 5.4(5)
C24 C25 C26 C21 -0.4(6)
C24 C25 C26 C29 178.1(4)
C21 C22 C27 C272 -118.2(5)
C23 C22 C27 C272 62.4(5)
C21 C22 C27 C271 118.8(5)
C23 C22 C27 C271 -60.6(5)
C21 C26 C29 C291 -127.7(4)
C25 C26 C29 C291 53.9(5)
C21 C26 C29 C292 107.8(5)
C25 C26 C29 C292 -70.5(5)
C1 Au1 C31 C32 5(14)
Au1 C31 C32 C33 -95(23)
C31 C32 C33 O33 -66(21)
C31 C32 C33 N34 115(21)
O33 C33 N34 C38 174.4(5)
C32 C33 N34 C38 -6.5(7)
O33 C33 N34 C35 -0.2(7)
C32 C33 N34 C35 178.9(4)
C33 N34 C35 C36 -177.9(5)
C38 N34 C35 C36 6.7(6)
N34 C35 C36 C37 -27.1(7)
C35 C36 C37 C38 37.1(7)
C33 N34 C38 C37 -159.6(5)
C35 N34 C38 C37 15.4(6)
C36 C37 C38 N34 -32.1(6)
